data_7037926
loop_
_publ_author_name
'Porras-V\'azquez, Jos\'e Manuel'
'dos Santos_G\'omez, Luc\'ia'
'Marrero-L\'opez, David'
'Slater, Peter'
'Mas\'o, Nahum'
'Magras\'o, Anna'
'Losilla, Enrique R. R.'

_publ_section_title
;
 Effect of tri- and tetravalent metal doping on the electrochemical
 properties of lanthanum tungstate proton conductors
;
_journal_name_full 'Dalton Trans.'
_journal_paper_doi 10.1039/C5DT03833B
_journal_year 2016
_chemical_formula_sum 'La6.77 O13.78 Ti0.07 W1.16'
_chemical_formula_weight 1377.78
_chemical_name_systematic ' ?'
_space_group_IT_number 225
_symmetry_cell_setting cubic
_symmetry_space_group_name_Hall '-F 4 2 3'
_symmetry_space_group_name_H-M 'F m -3 m'
_audit_creation_date 2015-12-15T10:03
_audit_creation_method 'from EXP file using GSAS2CIF'
_audit_update_record ' 2015-12-15T10:03  Initial CIF as created by GSAS2CIF'
_cell_angle_alpha 90.0
_cell_angle_beta 90.0
_cell_angle_gamma 90.0
_cell_formula_units_Z 4
_cell_length_a 11.17723(6)
_cell_length_b 11.17723
_cell_length_c 11.17723
_cell_volume 1396.377(7)
_computing_structure_refinement GSAS
_pd_block_id 2015-12-15T10:03|TI005_W_ANISO_phase1|J.M.Porras-Vazquez||
_pd_phase_name 'from C:/Users/JoseManuel/Dropbox/Malaga_2014_2015_2016/NPD_wolfram'
_refine_ls_goodness_of_fit_all 2.77
_refine_ls_matrix_type full
_refine_ls_number_parameters 88
_refine_ls_number_restraints 0
_refine_ls_shift/su_max 0.07
_refine_ls_shift/su_mean 0.00
_cod_data_source_file c5dt03833b4.cif
_cod_data_source_block TI005_W_ANISO_phase_1
_cod_original_cell_volume 1396.375(21)
_cod_database_code 7037926

loop_
_symmetry_equiv_pos_site_id
_symmetry_equiv_pos_as_xyz
1 +x,+y,+z
2 +z,+x,+y
3 +y,+z,+x
4 +x,+y,-z
5 -z,+x,+y
6 +y,-z,+x
7 -z,+x,-y
8 -y,-z,+x
9 +y,-z,-x
10 -x,+y,-z
11 -z,-x,+y
12 +x,-y,-z
13 +y,+x,+z
14 +z,+y,+x
15 +x,+z,+y
16 +y,+x,-z
17 -z,+y,+x
18 +x,-z,+y
19 -z,+y,-x
20 -x,-z,+y
21 +x,-z,-y
22 -y,+x,-z
23 -z,-y,+x
24 +y,-x,-z
-1 -x,-y,-z
-2 -z,-x,-y
-3 -y,-z,-x
-4 -x,-y,+z
-5 +z,-x,-y
-6 -y,+z,-x
-7 +z,-x,+y
-8 +y,+z,-x
-9 -y,+z,+x
-10 +x,-y,+z
-11 +z,+x,-y
-12 -x,+y,+z
-13 -y,-x,-z
-14 -z,-y,-x
-15 -x,-z,-y
-16 -y,-x,+z
-17 +z,-y,-x
-18 -x,+z,-y
-19 +z,-y,+x
-20 +x,+z,-y
-21 -x,+z,+y
-22 +y,-x,+z
-23 +z,+y,-x
-24 -y,+x,+z
101 +x,+y+1/2,+z+1/2
102 +z,+x+1/2,+y+1/2
103 +y,+z+1/2,+x+1/2
104 +x,+y+1/2,-z+1/2
105 -z,+x+1/2,+y+1/2
106 +y,-z+1/2,+x+1/2
107 -z,+x+1/2,-y+1/2
108 -y,-z+1/2,+x+1/2
109 +y,-z+1/2,-x+1/2
110 -x,+y+1/2,-z+1/2
111 -z,-x+1/2,+y+1/2
112 +x,-y+1/2,-z+1/2
113 +y,+x+1/2,+z+1/2
114 +z,+y+1/2,+x+1/2
115 +x,+z+1/2,+y+1/2
116 +y,+x+1/2,-z+1/2
117 -z,+y+1/2,+x+1/2
118 +x,-z+1/2,+y+1/2
119 -z,+y+1/2,-x+1/2
120 -x,-z+1/2,+y+1/2
121 +x,-z+1/2,-y+1/2
122 -y,+x+1/2,-z+1/2
123 -z,-y+1/2,+x+1/2
124 +y,-x+1/2,-z+1/2
-101 -x,-y+1/2,-z+1/2
-102 -z,-x+1/2,-y+1/2
-103 -y,-z+1/2,-x+1/2
-104 -x,-y+1/2,+z+1/2
-105 +z,-x+1/2,-y+1/2
-106 -y,+z+1/2,-x+1/2
-107 +z,-x+1/2,+y+1/2
-108 +y,+z+1/2,-x+1/2
-109 -y,+z+1/2,+x+1/2
-110 +x,-y+1/2,+z+1/2
-111 +z,+x+1/2,-y+1/2
-112 -x,+y+1/2,+z+1/2
-113 -y,-x+1/2,-z+1/2
-114 -z,-y+1/2,-x+1/2
-115 -x,-z+1/2,-y+1/2
-116 -y,-x+1/2,+z+1/2
-117 +z,-y+1/2,-x+1/2
-118 -x,+z+1/2,-y+1/2
-119 +z,-y+1/2,+x+1/2
-120 +x,+z+1/2,-y+1/2
-121 -x,+z+1/2,+y+1/2
-122 +y,-x+1/2,+z+1/2
-123 +z,+y+1/2,-x+1/2
-124 -y,+x+1/2,+z+1/2
201 +x+1/2,+y,+z+1/2
202 +z+1/2,+x,+y+1/2
203 +y+1/2,+z,+x+1/2
204 +x+1/2,+y,-z+1/2
205 -z+1/2,+x,+y+1/2
206 +y+1/2,-z,+x+1/2
207 -z+1/2,+x,-y+1/2
208 -y+1/2,-z,+x+1/2
209 +y+1/2,-z,-x+1/2
210 -x+1/2,+y,-z+1/2
211 -z+1/2,-x,+y+1/2
212 +x+1/2,-y,-z+1/2
213 +y+1/2,+x,+z+1/2
214 +z+1/2,+y,+x+1/2
215 +x+1/2,+z,+y+1/2
216 +y+1/2,+x,-z+1/2
217 -z+1/2,+y,+x+1/2
218 +x+1/2,-z,+y+1/2
219 -z+1/2,+y,-x+1/2
220 -x+1/2,-z,+y+1/2
221 +x+1/2,-z,-y+1/2
222 -y+1/2,+x,-z+1/2
223 -z+1/2,-y,+x+1/2
224 +y+1/2,-x,-z+1/2
-201 -x+1/2,-y,-z+1/2
-202 -z+1/2,-x,-y+1/2
-203 -y+1/2,-z,-x+1/2
-204 -x+1/2,-y,+z+1/2
-205 +z+1/2,-x,-y+1/2
-206 -y+1/2,+z,-x+1/2
-207 +z+1/2,-x,+y+1/2
-208 +y+1/2,+z,-x+1/2
-209 -y+1/2,+z,+x+1/2
-210 +x+1/2,-y,+z+1/2
-211 +z+1/2,+x,-y+1/2
-212 -x+1/2,+y,+z+1/2
-213 -y+1/2,-x,-z+1/2
-214 -z+1/2,-y,-x+1/2
-215 -x+1/2,-z,-y+1/2
-216 -y+1/2,-x,+z+1/2
-217 +z+1/2,-y,-x+1/2
-218 -x+1/2,+z,-y+1/2
-219 +z+1/2,-y,+x+1/2
-220 +x+1/2,+z,-y+1/2
-221 -x+1/2,+z,+y+1/2
-222 +y+1/2,-x,+z+1/2
-223 +z+1/2,+y,-x+1/2
-224 -y+1/2,+x,+z+1/2
301 +x+1/2,+y+1/2,+z
302 +z+1/2,+x+1/2,+y
303 +y+1/2,+z+1/2,+x
304 +x+1/2,+y+1/2,-z
305 -z+1/2,+x+1/2,+y
306 +y+1/2,-z+1/2,+x
307 -z+1/2,+x+1/2,-y
308 -y+1/2,-z+1/2,+x
309 +y+1/2,-z+1/2,-x
310 -x+1/2,+y+1/2,-z
311 -z+1/2,-x+1/2,+y
312 +x+1/2,-y+1/2,-z
313 +y+1/2,+x+1/2,+z
314 +z+1/2,+y+1/2,+x
315 +x+1/2,+z+1/2,+y
316 +y+1/2,+x+1/2,-z
317 -z+1/2,+y+1/2,+x
318 +x+1/2,-z+1/2,+y
319 -z+1/2,+y+1/2,-x
320 -x+1/2,-z+1/2,+y
321 +x+1/2,-z+1/2,-y
322 -y+1/2,+x+1/2,-z
323 -z+1/2,-y+1/2,+x
324 +y+1/2,-x+1/2,-z
-301 -x+1/2,-y+1/2,-z
-302 -z+1/2,-x+1/2,-y
-303 -y+1/2,-z+1/2,-x
-304 -x+1/2,-y+1/2,+z
-305 +z+1/2,-x+1/2,-y
-306 -y+1/2,+z+1/2,-x
-307 +z+1/2,-x+1/2,+y
-308 +y+1/2,+z+1/2,-x
-309 -y+1/2,+z+1/2,+x
-310 +x+1/2,-y+1/2,+z
-311 +z+1/2,+x+1/2,-y
-312 -x+1/2,+y+1/2,+z
-313 -y+1/2,-x+1/2,-z
-314 -z+1/2,-y+1/2,-x
-315 -x+1/2,-z+1/2,-y
-316 -y+1/2,-x+1/2,+z
-317 +z+1/2,-y+1/2,-x
-318 -x+1/2,+z+1/2,-y
-319 +z+1/2,-y+1/2,+x
-320 +x+1/2,+z+1/2,-y
-321 -x+1/2,+z+1/2,+y
-322 +y+1/2,-x+1/2,+z
-323 +z+1/2,+y+1/2,-x
-324 -y+1/2,+x+1/2,+z

loop_
_atom_site_aniso_label
_atom_site_aniso_U_11
_atom_site_aniso_U_12
_atom_site_aniso_U_13
_atom_site_aniso_U_22
_atom_site_aniso_U_23
_atom_site_aniso_U_33
La1 0.00332 0.0 0.0 0.00332 0.0 0.00332
W1 0.0053 0.0 0.0 0.0053 0.0 0.0053
La2 0.00102 0.0 0.0 0.00003 0.00584 0.00003
W2 0.00102 0.0 0.0 0.00003 0.00584 0.00003
O1 0.01217 -0.00875 -0.0162 0.01217 -0.0162 0.04123
O2 0.00854 0.00204 0.00204 0.00854 0.00204 0.00854
Ti2 0.00102 0.0 0.0 0.00003 0.00584 0.00003

loop_
_atom_site_type_symbol
_atom_site_label
_atom_site_fract_x
_atom_site_fract_y
_atom_site_fract_z
_atom_site_occupancy
_atom_site_thermal_displace_type
_atom_site_U_iso_or_equiv
_atom_site_symmetry_multiplicity
La La1 0.5 0.5 0.5 1.0 Uani 0.00332 4
W+ W1 0.0 0.0 0.0 1.0 Uani 0.0053 4
La La2 0.0 0.23694(5) 0.23694(5) 0.4808 Uani 0.00036 48
W+ W2 0.0 0.23694(5) 0.23694(5) 0.01353 Uani 0.00036 48
O- O1 0.11147(9) 0.11147(9) 0.06448(14) 0.25 Uani 0.02186 96
O- O2 0.36598(4) 0.36598(4) 0.36598(4) 0.97262 Uani 0.00854 32
Ti Ti2 0.0 0.23694(5) 0.23694(5) 0.00567 Uani 0.00036 48

loop_
_atom_type_symbol
_atom_type_number_in_cell
La 27.078
W+ 4.649
O- 55.124
Ti 0.272
